data_7010897
loop_
_publ_author_name
'Wong, Wai-Yeung'
'Lu, Guo-Liang'
'Ng, Ka-Fai'
'Choi, Ka-Ho'
'Lin, Zhenyang'

_publ_section_title
;
 Synthesis, structures and properties of platinum(ii) complexes of
 oligothiophene-functionalized ferrocenylacetylene
;
_journal_issue 22
_journal_name_full 'Journal of the Chemical Society, Dalton Transactions'
_journal_page_first 3250
_journal_paper_doi 10.1039/b105016h
_journal_year 2001
_chemical_formula_sum 'C68 H80 Fe2 P2 Pt S4'
_chemical_formula_weight 1394.29
_chemical_name_systematic
; 
? 
;
_space_group_IT_number 1
_symmetry_cell_setting triclinic
_symmetry_space_group_name_Hall 'P 1'
_symmetry_space_group_name_H-M 'P 1'
_atom_sites_solution_hydrogens geom
_atom_sites_solution_primary direct
_atom_sites_solution_secondary difmap
_audit_creation_method SHELXL-97
_cell_angle_alpha 95.844(3)
_cell_angle_beta 101.305(2)
_cell_angle_gamma 93.949(3)
_cell_formula_units_Z 1
_cell_length_a 10.2709(14)
_cell_length_b 11.1981(15)
_cell_length_c 14.226(2)
_cell_measurement_temperature 293(2)
_cell_volume 1589.5(4)
_computing_data_reduction SAINT
_computing_structure_refinement 'SHELXL-97 (Sheldrick, 1997)'
_computing_structure_solution 'SHELXS-97 (Sheldrick, 1990)'
_diffrn_ambient_temperature 293(2)
_diffrn_measured_fraction_theta_full 0.942
_diffrn_measured_fraction_theta_max 0.942
_diffrn_measurement_device_type 'Smart CCD'
_diffrn_radiation_monochromator graphite
_diffrn_radiation_source 'fine-focus sealed tube'
_diffrn_radiation_type MoK\\a
_diffrn_radiation_wavelength 0.71073
_diffrn_reflns_av_R_equivalents 0.0312
_diffrn_reflns_av_sigmaI/netI 0.1040
_diffrn_reflns_limit_h_max 12
_diffrn_reflns_limit_h_min -13
_diffrn_reflns_limit_k_max 8
_diffrn_reflns_limit_k_min -14
_diffrn_reflns_limit_l_max 17
_diffrn_reflns_limit_l_min -18
_diffrn_reflns_number 9617
_diffrn_reflns_theta_full 27.54
_diffrn_reflns_theta_max 27.54
_diffrn_reflns_theta_min 1.47
_exptl_absorpt_coefficient_mu 2.866
_exptl_crystal_colour red
_exptl_crystal_density_diffrn 1.457
_exptl_crystal_density_method 'not measured'
_exptl_crystal_description block
_exptl_crystal_F_000 712
_exptl_crystal_size_max 0.25
_exptl_crystal_size_mid 0.15
_exptl_crystal_size_min 0.12
_refine_diff_density_max 1.164
_refine_diff_density_min -0.816
_refine_diff_density_rms 0.124
_refine_ls_abs_structure_details 'Flack H D (1983), Acta Cryst. A39, 876-881'
_refine_ls_abs_structure_Flack 0.00
_refine_ls_extinction_coef 0.0000(3)
_refine_ls_extinction_expression Fc^*^=kFc[1+0.001xFc^2^\\l^3^/sin(2\\q)]^-1/4^
_refine_ls_extinction_method SHELXL
_refine_ls_goodness_of_fit_ref 0.915
_refine_ls_hydrogen_treatment mixed
_refine_ls_matrix_type full
_refine_ls_number_parameters 359
_refine_ls_number_reflns 8227
_refine_ls_number_restraints 33
_refine_ls_restrained_S_all 0.920
_refine_ls_R_factor_all 0.1010
_refine_ls_R_factor_gt 0.0563
_refine_ls_shift/su_max 3.340
_refine_ls_shift/su_mean 0.054
_refine_ls_structure_factor_coef Fsqd
_refine_ls_weighting_details 'calc w=1/[\\s^2^(Fo^2^)+(0.0776P)^2^+0.0000P] where P=(Fo^2^+2Fc^2^)/3'
_refine_ls_weighting_scheme calc
_refine_ls_wR_factor_gt 0.1253
_refine_ls_wR_factor_ref 0.1544
_reflns_number_gt 5032
_reflns_number_total 8227
_reflns_threshold_expression >2sigma(I)
_cod_data_source_file b105016h.txt
_cod_data_source_block wy0342wm
_cod_depositor_comments
;
The following automatic conversions were performed:
'_symmetry_cell_setting' value 'Triclinic' changed to 'triclinic'
according to '/home/saulius/struct/CIF-dictionaries/cif_core.dic'
dictionary named 'cif_core.dic' version 2.4.1 from 2010-06-29.

Automatic conversion script
Id: cif_fix_enum 1527 2010-12-29 10:47:43Z saulius 
;
_cod_original_sg_symbol_H-M P1
_cod_database_code 7010897

loop_
_symmetry_equiv_pos_as_xyz
'x, y, z'

loop_
_atom_site_label
_atom_site_type_symbol
_atom_site_fract_x
_atom_site_fract_y
_atom_site_fract_z
_atom_site_U_iso_or_equiv
_atom_site_adp_type
_atom_site_occupancy
_atom_site_symmetry_multiplicity
_atom_site_calc_flag
_atom_site_refinement_flags
_atom_site_disorder_assembly
_atom_site_disorder_group
C1 C 1.3136(11) 2.1965(11) 0.9849(8) 0.070(3) Uiso 1 1 d . . .
H1A H 1.2532 2.1327 0.9427 0.084 Uiso 1 1 calc R . .
C2 C 1.3465(12) 2.1982(12) 1.0757(10) 0.084(4) Uiso 1 1 d . . .
H2A H 1.3133 2.1439 1.1173 0.100 Uiso 1 1 calc R . .
C3 C 1.4605(15) 2.3223(15) 1.1079(11) 0.103(5) Uiso 1 1 d . . .
H3A H 1.5076 2.3578 1.1725 0.124 Uiso 1 1 calc R . .
C4 C 1.4593(12) 2.3617(12) 1.0284(9) 0.075(4) Uiso 1 1 d . . .
H4A H 1.5184 2.4312 1.0214 0.089 Uiso 1 1 calc R . .
C5 C 1.3787(12) 2.2928(12) 0.9510(10) 0.082(4) Uiso 1 1 d . . .
H5A H 1.3680 2.3083 0.8835 0.098 Uiso 1 1 calc R . .
C6 C 1.6206(12) 2.0558(12) 1.0767(9) 0.072(4) Uiso 1 1 d . . .
H6 H 1.5950 2.0105 1.1223 0.087 Uiso 1 1 calc R . .
C7 C 1.7051(11) 2.1533(10) 1.0929(9) 0.068(3) Uiso 1 1 d . . .
H7 H 1.7519 2.1872 1.1535 0.081 Uiso 1 1 calc R . .
C8 C 1.7144(11) 2.1981(11) 1.0069(8) 0.069(3) Uiso 1 1 d . . .
H8 H 1.7746 2.2614 1.0009 0.082 Uiso 1 1 calc R . .
C9 C 1.6154(14) 2.1313(14) 0.9265(11) 0.091(5) Uiso 1 1 d . . .
H9 H 1.5895 2.1548 0.8653 0.109 Uiso 1 1 calc R . .
C10 C 1.5693(9) 2.0311(9) 0.9572(6) 0.039(2) Uiso 1 1 d . . .
C11 C 1.4770(10) 1.9351(10) 0.9109(8) 0.055(3) Uiso 1 1 d . . .
C12 C 1.4051(12) 1.8448(12) 0.8874(9) 0.074(4) Uiso 1 1 d . . .
C13 C 1.3302(8) 1.7392(7) 0.8251(6) 0.0293(19) Uiso 1 1 d . . .
C14 C 1.2927(14) 1.7044(14) 0.7446(11) 0.096(5) Uiso 1 1 d . . .
H14 H 1.3202 1.7451 0.6971 0.115 Uiso 1 1 calc R . .
C15 C 1.1999(12) 1.5940(12) 0.7186(10) 0.077(4) Uiso 1 1 d . . .
H15 H 1.1615 1.5599 0.6561 0.092 Uiso 1 1 calc R . .
C16 C 1.1788(11) 1.5479(11) 0.8047(8) 0.062(3) Uiso 1 1 d . . .
C17 C 1.0866(11) 1.4353(11) 0.8084(8) 0.060(3) Uiso 1 1 d . . .
C18 C 1.0546(10) 1.4026(9) 0.8721(8) 0.050(3) Uiso 1 1 d . . .
H18 H 1.0799 1.4413 0.9347 0.060 Uiso 1 1 calc R . .
C19 C 0.9713(9) 1.2953(9) 0.8458(7) 0.042(2) Uiso 1 1 d . . .
H19 H 0.9390 1.2544 0.8915 0.050 Uiso 1 1 calc R . .
C20 C 0.9393(8) 1.2530(7) 0.7484(6) 0.0300(19) Uiso 1 1 d . . .
C21 C 0.8527(12) 1.1431(11) 0.7170(9) 0.067(3) Uiso 1 1 d . . .
C22 C 0.7878(11) 1.0673(10) 0.6643(8) 0.053(3) Uiso 1 1 d . . .
C23 C 0.5577(11) 0.7852(11) 0.5105(8) 0.049(3) Uiso 1 1 d . . .
C24 C 0.4839(9) 0.6877(9) 0.4697(7) 0.039(2) Uiso 1 1 d . . .
C25 C 0.4056(13) 0.5912(12) 0.3942(9) 0.071(4) Uiso 1 1 d . . .
C26 C 0.3543(12) 0.5637(12) 0.3033(9) 0.070(4) Uiso 1 1 d . . .
H26 H 0.3708 0.6096 0.2552 0.083 Uiso 1 1 calc R . .
C27 C 0.2691(11) 0.4535(11) 0.2860(9) 0.056(3) Uiso 1 1 d . . .
H27 H 0.2295 0.4188 0.2239 0.067 Uiso 1 1 calc R . .
C28 C 0.2463(8) 0.3952(8) 0.3770(6) 0.029(2) Uiso 1 1 d . . .
C29 C 0.1617(9) 0.2909(9) 0.3819(7) 0.035(2) Uiso 1 1 d . . .
C30 C 0.1171(10) 0.2523(10) 0.4560(8) 0.045(3) Uiso 1 1 d . . .
H30 H 0.1384 0.2937 0.5179 0.054 Uiso 1 1 calc R . .
C31 C 0.0371(10) 0.1461(10) 0.4335(8) 0.046(3) Uiso 1 1 d . . .
H31 H 0.0034 0.1036 0.4776 0.055 Uiso 1 1 calc R . .
C32 C 0.0108(14) 0.1065(14) 0.3204(10) 0.084(5) Uiso 1 1 d . . .
C33 C -0.0820(10) 0.0023(10) 0.2917(8) 0.046(3) Uiso 1 1 d . . .
C34 C -0.1502(11) -0.0826(11) 0.2381(8) 0.053(3) Uiso 1 1 d . . .
C35 C -0.2313(12) -0.1917(12) 0.1854(9) 0.062(3) Uiso 1 1 d . . .
C36 C -0.2830(11) -0.2159(11) 0.1042(9) 0.054(3) Uiso 1 1 d . . .
H36 H -0.2792 -0.1681 0.0548 0.065 Uiso 1 1 calc R . .
C37 C -0.3548(11) -0.3356(11) 0.0947(9) 0.064(3) Uiso 1 1 d . . .
H37 H -0.3984 -0.3787 0.0364 0.077 Uiso 1 1 calc R . .
C38 C -0.3495(10) -0.3754(10) 0.1822(8) 0.054(3) Uiso 1 1 d . . .
H38 H -0.3865 -0.4487 0.1949 0.065 Uiso 1 1 calc R . .
C39 C -0.2796(11) -0.2867(11) 0.2466(9) 0.051(3) Uiso 1 1 d . . .
H39 H -0.2635 -0.2829 0.3136 0.062 Uiso 1 1 calc R . .
C40 C -0.0917(14) -0.4652(14) 0.0529(11) 0.089(5) Uiso 1 1 d . . .
H40 H -0.1328 -0.5100 -0.0053 0.107 Uiso 1 1 calc R . .
C41 C -0.0834(15) -0.5130(15) 0.1529(11) 0.097(5) Uiso 1 1 d . . .
H41 H -0.1233 -0.5837 0.1678 0.117 Uiso 1 1 calc R . .
C42 C -0.0021(12) -0.4236(12) 0.2125(10) 0.072(4) Uiso 1 1 d . . .
H42 H 0.0282 -0.4237 0.2786 0.086 Uiso 1 1 calc R . .
C43 C 0.0296(13) -0.3291(13) 0.1576(10) 0.081(4) Uiso 1 1 d . . .
H43 H 0.0843 -0.2584 0.1808 0.098 Uiso 1 1 calc R . .
C44 C -0.0401(11) -0.3655(11) 0.0587(9) 0.068(3) Uiso 1 1 d . . .
H44 H -0.0439 -0.3186 0.0081 0.082 Uiso 1 1 calc R . .
C45 C 0.9162(11) 0.8346(10) 0.7767(6) 0.071(4) Uiso 1 1 d D . .
H45A H 0.9586 0.7649 0.7989 0.085 Uiso 1 1 calc R . .
H45B H 0.9834 0.8860 0.7569 0.085 Uiso 1 1 calc R . .
C46 C 0.8742(11) 0.9047(12) 0.8644(7) 0.089(4) Uiso 1 1 d D . .
H46A H 0.8147 0.9645 0.8428 0.107 Uiso 1 1 calc R . .
H46B H 0.8284 0.8498 0.8982 0.107 Uiso 1 1 calc R . .
C47 C 1.0036(10) 0.9668(11) 0.9319(6) 0.077(4) Uiso 1 1 d D . .
H47A H 1.0779 0.9229 0.9197 0.092 Uiso 1 1 calc R . .
H47B H 1.0187 1.0476 0.9150 0.092 Uiso 1 1 calc R . .
C48 C 1.0041(17) 0.9752(18) 1.0370(7) 0.158(8) Uiso 1 1 d D . .
H48A H 0.9225 1.0049 1.0487 0.237 Uiso 1 1 calc R . .
H48B H 1.0783 1.0294 1.0718 0.237 Uiso 1 1 calc R . .
H48C H 1.0117 0.8969 1.0582 0.237 Uiso 1 1 calc R . .
C49 C 0.6791(9) 0.6716(7) 0.7083(6) 0.050(3) Uiso 1 1 d D . .
H49A H 0.6117 0.7142 0.7333 0.060 Uiso 1 1 calc R . .
H49B H 0.6334 0.6190 0.6513 0.060 Uiso 1 1 calc R . .
C50 C 0.7381(15) 0.5897(12) 0.7848(14) 0.294(17) Uiso 1 1 d D . .
H50A H 0.7304 0.6246 0.8485 0.353 Uiso 1 1 calc R . .
H50B H 0.8318 0.5837 0.7848 0.353 Uiso 1 1 calc R . .
C51 C 0.6603(12) 0.4602(10) 0.7607(13) 0.153(7) Uiso 1 1 d D . .
H51A H 0.6635 0.4299 0.6949 0.184 Uiso 1 1 calc R . .
H51B H 0.7073 0.4073 0.8027 0.184 Uiso 1 1 calc R . .
C52 C 0.5279(11) 0.4528(14) 0.7698(11) 0.127(6) Uiso 1 1 d D . .
H52A H 0.4895 0.3711 0.7517 0.190 Uiso 1 1 calc R . .
H52B H 0.4796 0.5044 0.7284 0.190 Uiso 1 1 calc R . .
H52C H 0.5232 0.4777 0.8355 0.190 Uiso 1 1 calc R . .
C53 C 0.8658(8) 0.6886(8) 0.5853(6) 0.042(2) Uiso 1 1 d D . .
H53A H 0.9066 0.6240 0.6174 0.051 Uiso 1 1 calc R . .
H53B H 0.7986 0.6528 0.5300 0.051 Uiso 1 1 calc R . .
C54 C 0.9726(8) 0.7675(8) 0.5515(6) 0.048(2) Uiso 1 1 d D . .
H54A H 0.9385 0.8442 0.5388 0.058 Uiso 1 1 calc R . .
H54B H 1.0508 0.7835 0.6033 0.058 Uiso 1 1 calc R . .
C55 C 1.0147(12) 0.7105(17) 0.4604(9) 0.212(11) Uiso 1 1 d D . .
H55A H 1.0334 0.6278 0.4678 0.254 Uiso 1 1 calc R . .
H55B H 0.9423 0.7096 0.4050 0.254 Uiso 1 1 calc R . .
C56 C 1.1388(8) 0.7819(9) 0.4435(7) 0.058(3) Uiso 1 1 d D . .
H56A H 1.1161 0.8595 0.4258 0.087 Uiso 1 1 calc R . .
H56B H 1.1718 0.7389 0.3925 0.087 Uiso 1 1 calc R . .
H56C H 1.2062 0.7923 0.5016 0.087 Uiso 1 1 calc R . .
C57 C 0.6663(13) 1.1579(9) 0.4372(10) 0.096(5) Uiso 1 1 d D . .
H57A H 0.7490 1.1858 0.4824 0.116 Uiso 1 1 calc R . .
H57B H 0.6884 1.1095 0.3830 0.116 Uiso 1 1 calc R . .
C58 C 0.5997(9) 1.2675(8) 0.4008(6) 0.056(3) Uiso 1 1 d D . .
H58A H 0.5803 1.3195 0.4542 0.067 Uiso 1 1 calc R . .
H58B H 0.5170 1.2419 0.3550 0.067 Uiso 1 1 calc R . .
C59 C 0.7068(13) 1.3395(12) 0.3482(8) 0.126(6) Uiso 1 1 d D . .
H59A H 0.7172 1.4250 0.3708 0.152 Uiso 1 1 calc R . .
H59B H 0.7933 1.3081 0.3622 0.152 Uiso 1 1 calc R . .
C60 C 0.646(4) 1.318(6) 0.2378(10) 2.0(3) Uiso 1 1 d D . .
H60A H 0.6933 1.3714 0.2048 2.972 Uiso 1 1 calc R . .
H60B H 0.5539 1.3320 0.2267 2.972 Uiso 1 1 calc R . .
H60C H 0.6548 1.2358 0.2138 2.972 Uiso 1 1 calc R . .
C61 C 0.4182(10) 0.9995(10) 0.4023(5) 0.048(3) Uiso 1 1 d D . .
H61A H 0.3685 0.9346 0.4241 0.057 Uiso 1 1 calc R . .
H61B H 0.3595 1.0632 0.3913 0.057 Uiso 1 1 calc R . .
C62 C 0.4490(9) 0.9528(10) 0.3063(5) 0.052(3) Uiso 1 1 d D . .
H62A H 0.5045 0.8866 0.3154 0.062 Uiso 1 1 calc R . .
H62B H 0.4993 1.0164 0.2835 0.062 Uiso 1 1 calc R . .
C63 C 0.3221(11) 0.9089(12) 0.2285(7) 0.087(4) Uiso 1 1 d D . .
H63A H 0.2597 0.8624 0.2567 0.105 Uiso 1 1 calc R . .
H63B H 0.2794 0.9780 0.2053 0.105 Uiso 1 1 calc R . .
C64 C 0.3571(10) 0.8315(10) 0.1443(6) 0.061(3) Uiso 1 1 d D . .
H64A H 0.3697 0.8810 0.0949 0.092 Uiso 1 1 calc R . .
H64B H 0.2860 0.7697 0.1186 0.092 Uiso 1 1 calc R . .
H64C H 0.4378 0.7951 0.1663 0.092 Uiso 1 1 calc R . .
C65 C 0.4729(12) 1.1406(14) 0.5778(9) 0.112(6) Uiso 1 1 d D . .
H65A H 0.5386 1.1921 0.6259 0.135 Uiso 1 1 calc R . .
H65B H 0.4164 1.1924 0.5407 0.135 Uiso 1 1 calc R . .
C66 C 0.3862(12) 1.0625(14) 0.6301(10) 0.151(8) Uiso 1 1 d D . .
H66A H 0.3245 1.0068 0.5824 0.181 Uiso 1 1 calc R . .
H66B H 0.4434 1.0153 0.6714 0.181 Uiso 1 1 calc R . .
C67 C 0.3073(7) 1.1373(8) 0.6911(6) 0.040(2) Uiso 1 1 d D . .
H67A H 0.2553 1.1902 0.6519 0.049 Uiso 1 1 calc R . .
H67B H 0.3678 1.1866 0.7440 0.049 Uiso 1 1 calc R . .
C68 C 0.2126(13) 1.0487(16) 0.7315(12) 0.166(9) Uiso 1 1 d D . .
H68A H 0.1548 0.9989 0.6788 0.249 Uiso 1 1 calc R . .
H68B H 0.1600 1.0943 0.7684 0.249 Uiso 1 1 calc R . .
H68C H 0.2651 0.9989 0.7722 0.249 Uiso 1 1 calc R . .
Fe1 Fe 1.51332(14) 2.19222(13) 1.01930(11) 0.0570(6) Uani 1 1 d . . .
Fe2 Fe -0.17532(16) -0.35222(15) 0.14631(13) 0.0642(7) Uani 1 1 d . . .
P1 P 0.7867(3) 0.7818(3) 0.6696(2) 0.0565(10) Uani 1 1 d . . .
P2 P 0.5564(3) 1.0574(3) 0.4999(2) 0.0500(10) Uani 1 1 d . . .
Pt1 Pt 0.67039(12) 0.92024(11) 0.58323(9) 0.04954(9) Uani 1 1 d . . .
S1 S 1.2514(4) 1.6403(3) 0.8955(2) 0.0675(12) Uani 1 1 d . . .
S2 S 1.0083(3) 1.3543(3) 0.6891(2) 0.0585(10) Uani 1 1 d . . .
S3 S 0.3292(3) 0.4881(3) 0.4717(3) 0.0653(12) Uani 1 1 d . . .
S4 S 0.0877(3) 0.1975(4) 0.2718(3) 0.0664(12) Uani 1 1 d . . .

loop_
_atom_site_aniso_label
_atom_site_aniso_U_11
_atom_site_aniso_U_22
_atom_site_aniso_U_33
_atom_site_aniso_U_23
_atom_site_aniso_U_13
_atom_site_aniso_U_12
Fe1 0.0652(10) 0.0385(10) 0.0634(10) -0.0077(8) 0.0158(9) -0.0111(8)
Fe2 0.0576(11) 0.0430(12) 0.0875(15) 0.0005(11) 0.0121(11) -0.0073(9)
P1 0.0532(16) 0.060(2) 0.0648(18) 0.0213(15) 0.0246(14) 0.0065(15)
P2 0.0428(17) 0.0440(19) 0.0544(19) -0.0095(16) 0.0012(15) -0.0108(15)
Pt1 0.04299(15) 0.04216(17) 0.05893(18) -0.00364(13) 0.00834(13) -0.00776(12)
S1 0.099(2) 0.0304(16) 0.063(2) -0.0113(14) 0.0081(18) -0.0176(16)
S2 0.0737(19) 0.0383(17) 0.0504(17) -0.0088(14) -0.0085(15) -0.0053(15)
S3 0.059(2) 0.061(2) 0.070(2) -0.0050(19) 0.0131(18) -0.0134(18)
S4 0.0549(19) 0.076(3) 0.060(2) -0.0139(19) 0.0102(17) -0.0141(18)

loop_
_atom_type_symbol
_atom_type_description
_atom_type_scat_dispersion_real
_atom_type_scat_dispersion_imag
_atom_type_scat_source
C C 0.0033 0.0016 'International Tables Vol C Tables 4.2.6.8 and 6.1.1.4'
H H 0.0000 0.0000 'International Tables Vol C Tables 4.2.6.8 and 6.1.1.4'
P P 0.1023 0.0942 'International Tables Vol C Tables 4.2.6.8 and 6.1.1.4'
S S 0.1246 0.1234 'International Tables Vol C Tables 4.2.6.8 and 6.1.1.4'
Fe Fe 0.3463 0.8444 'International Tables Vol C Tables 4.2.6.8 and 6.1.1.4'
Pt Pt -1.7033 8.3905 'International Tables Vol C Tables 4.2.6.8 and 6.1.1.4'

loop_
_geom_angle_atom_site_label_1
_geom_angle_atom_site_label_2
_geom_angle_atom_site_label_3
_geom_angle
_geom_angle_site_symmetry_1
_geom_angle_site_symmetry_3
_geom_angle_publ_flag
C2 C1 C5 112.4(12) . . ?
C2 C1 Fe1 72.3(8) . . ?
C5 C1 Fe1 69.2(7) . . ?
C1 C2 C3 102.5(12) . . ?
C1 C2 Fe1 71.2(8) . . ?
C3 C2 Fe1 63.9(7) . . ?
C4 C3 C2 102.0(12) . . ?
C4 C3 Fe1 72.3(10) . . ?
C2 C3 Fe1 65.7(7) . . ?
C3 C4 C5 114.6(14) . . ?
C3 C4 Fe1 71.4(10) . . ?
C5 C4 Fe1 69.9(8) . . ?
C4 C5 C1 108.4(12) . . ?
C4 C5 Fe1 70.2(8) . . ?
C1 C5 Fe1 69.9(7) . . ?
C7 C6 C10 105.5(11) . . ?
C7 C6 Fe1 74.0(8) . . ?
C10 C6 Fe1 66.8(5) . . ?
C6 C7 C8 110.5(11) . . ?
C6 C7 Fe1 69.7(7) . . ?
C8 C7 Fe1 69.6(7) . . ?
C7 C8 C9 110.3(12) . . ?
C7 C8 Fe1 72.2(7) . . ?
C9 C8 Fe1 62.8(8) . . ?
C10 C9 C8 107.9(12) . . ?
C10 C9 Fe1 77.1(9) . . ?
C8 C9 Fe1 74.7(8) . . ?
C9 C10 C11 132.1(10) . . ?
C9 C10 C6 103.6(10) . . ?
C11 C10 C6 123.1(9) . . ?
C9 C10 Fe1 64.5(8) . . ?
C11 C10 Fe1 123.0(7) . . ?
C6 C10 Fe1 66.2(6) . . ?
C12 C11 C10 167.7(12) . . ?
C11 C12 C13 159.2(13) . . ?
C14 C13 C12 140.4(12) . . ?
C14 C13 S1 108.1(10) . . ?
C12 C13 S1 110.8(7) . . ?
C13 C14 C15 118.6(14) . . ?
C16 C15 C14 109.0(11) . . ?
C15 C16 C17 125.1(10) . . ?
C15 C16 S1 109.1(9) . . ?
C17 C16 S1 125.4(9) . . ?
C18 C17 C16 128.4(11) . . ?
C18 C17 S2 117.0(10) . . ?
C16 C17 S2 114.4(8) . . ?
C17 C18 C19 111.1(11) . . ?
C20 C19 C18 116.7(9) . . ?
C19 C20 C21 119.1(9) . . ?
C19 C20 S2 107.6(6) . . ?
C21 C20 S2 133.1(7) . . ?
C22 C21 C20 158.2(13) . . ?
C21 C22 Pt1 173.4(11) . . ?
C24 C23 Pt1 173.7(10) . . ?
C23 C24 C25 161.9(11) . . ?
C26 C25 C24 145.0(13) . . ?
C26 C25 S3 111.9(10) . . ?
C24 C25 S3 101.5(8) . . ?
C25 C26 C27 111.4(12) . . ?
C26 C27 C28 116.3(10) . . ?
C29 C28 C27 128.5(8) . . ?
C29 C28 S3 125.0(7) . . ?
C27 C28 S3 106.1(7) . . ?
C30 C29 C28 130.6(9) . . ?
C30 C29 S4 110.8(7) . . ?
C28 C29 S4 118.4(7) . . ?
C29 C30 C31 114.2(10) . . ?
C30 C31 C32 109.6(10) . . ?
C33 C32 S4 138.0(11) . . ?
C33 C32 C31 111.9(11) . . ?
S4 C32 C31 110.0(10) . . ?
C34 C33 C32 158.6(13) . . ?
C33 C34 C35 172.6(13) . . ?
C36 C35 C34 131.7(13) . . ?
C36 C35 C39 110.1(12) . . ?
C34 C35 C39 117.3(10) . . ?
C36 C35 Fe2 74.6(9) . . ?
C34 C35 Fe2 129.6(9) . . ?
C39 C35 Fe2 69.7(7) . . ?
C35 C36 C37 107.1(12) . . ?
C35 C36 Fe2 71.4(9) . . ?
C37 C36 Fe2 62.8(6) . . ?
C38 C37 C36 111.2(10) . . ?
C38 C37 Fe2 72.8(7) . . ?
C36 C37 Fe2 73.2(7) . . ?
C39 C38 C37 105.5(11) . . ?
C39 C38 Fe2 74.2(7) . . ?
C37 C38 Fe2 65.9(7) . . ?
C38 C39 C35 105.3(10) . . ?
C38 C39 Fe2 66.8(7) . . ?
C35 C39 Fe2 65.0(7) . . ?
C44 C40 C41 113.1(14) . . ?
C44 C40 Fe2 71.2(10) . . ?
C41 C40 Fe2 68.2(9) . . ?
C42 C41 C40 101.4(13) . . ?
C42 C41 Fe2 71.1(9) . . ?
C40 C41 Fe2 68.0(8) . . ?
C41 C42 C43 109.3(13) . . ?
C41 C42 Fe2 70.9(8) . . ?
C43 C42 Fe2 69.2(7) . . ?
C42 C43 C44 106.6(11) . . ?
C42 C43 Fe2 70.6(7) . . ?
C44 C43 Fe2 68.2(7) . . ?
C40 C44 C43 108.9(13) . . ?
C40 C44 Fe2 75.3(10) . . ?
C43 C44 Fe2 70.6(7) . . ?
C46 C45 P1 118.1(8) . . ?
C47 C46 C45 107.1(8) . . ?
C48 C47 C46 115.5(10) . . ?
C50 C49 P1 120.1(8) . . ?
C49 C50 C51 109.6(11) . . ?
C52 C51 C50 116.2(12) . . ?
C54 C53 P1 109.8(6) . . ?
C55 C54 C53 113.9(8) . . ?
C56 C55 C54 110.3(10) . . ?
C58 C57 P2 113.7(9) . . ?
C57 C58 C59 106.4(8) . . ?
C60 C59 C58 105.9(14) . . ?
C62 C61 P2 118.1(7) . . ?
C61 C62 C63 113.0(8) . . ?
C64 C63 C62 110.7(8) . . ?
C66 C65 P2 114.3(10) . . ?
C67 C66 C65 112.9(11) . . ?
C66 C67 C68 108.3(9) . . ?
C9 Fe1 C3 153.4(7) . . ?
C9 Fe1 C5 107.3(6) . . ?
C3 Fe1 C5 66.8(6) . . ?
C9 Fe1 C4 122.8(6) . . ?
C3 Fe1 C4 36.4(6) . . ?
C5 Fe1 C4 39.8(5) . . ?
C9 Fe1 C1 122.3(5) . . ?
C3 Fe1 C1 71.3(5) . . ?
C5 Fe1 C1 40.9(5) . . ?
C4 Fe1 C1 67.9(5) . . ?
C9 Fe1 C2 153.6(6) . . ?
C3 Fe1 C2 50.4(6) . . ?
C5 Fe1 C2 66.8(6) . . ?
C4 Fe1 C2 70.2(5) . . ?
C1 Fe1 C2 36.5(5) . . ?
C9 Fe1 C6 72.0(6) . . ?
C3 Fe1 C6 119.8(6) . . ?
C5 Fe1 C6 167.1(5) . . ?
C4 Fe1 C6 151.4(5) . . ?
C1 Fe1 C6 128.1(5) . . ?
C2 Fe1 C6 107.9(5) . . ?
C9 Fe1 C10 38.4(5) . . ?
C3 Fe1 C10 165.2(5) . . ?
C5 Fe1 C10 124.7(5) . . ?
C4 Fe1 C10 158.4(5) . . ?
C1 Fe1 C10 110.4(4) . . ?
C2 Fe1 C10 122.2(5) . . ?
C6 Fe1 C10 47.0(4) . . ?
C9 Fe1 C8 42.4(5) . . ?
C3 Fe1 C8 117.8(5) . . ?
C5 Fe1 C8 124.5(5) . . ?
C4 Fe1 C8 108.6(5) . . ?
C1 Fe1 C8 160.9(5) . . ?
C2 Fe1 C8 162.0(5) . . ?
C6 Fe1 C8 64.1(5) . . ?
C10 Fe1 C8 65.5(4) . . ?
C9 Fe1 C7 70.1(5) . . ?
C3 Fe1 C7 104.5(5) . . ?
C5 Fe1 C7 156.3(5) . . ?
C4 Fe1 C7 120.6(5) . . ?
C1 Fe1 C7 160.2(5) . . ?
C2 Fe1 C7 126.0(5) . . ?
C6 Fe1 C7 36.3(4) . . ?
C10 Fe1 C7 68.6(4) . . ?
C8 Fe1 C7 38.1(5) . . ?
C37 Fe2 C38 41.3(5) . . ?
C37 Fe2 C35 66.8(5) . . ?
C38 Fe2 C35 71.5(5) . . ?
C37 Fe2 C36 44.0(5) . . ?
C38 Fe2 C36 71.6(5) . . ?
C35 Fe2 C36 34.0(4) . . ?
C37 Fe2 C44 120.6(5) . . ?
C38 Fe2 C44 156.5(5) . . ?
C35 Fe2 C44 119.5(5) . . ?
C36 Fe2 C44 105.4(5) . . ?
C37 Fe2 C39 66.1(5) . . ?
C38 Fe2 C39 38.9(4) . . ?
C35 Fe2 C39 45.3(5) . . ?
C36 Fe2 C39 66.9(5) . . ?
C44 Fe2 C39 162.1(5) . . ?
C37 Fe2 C43 156.4(6) . . ?
C38 Fe2 C43 160.8(5) . . ?
C35 Fe2 C43 106.4(5) . . ?
C36 Fe2 C43 117.9(5) . . ?
C44 Fe2 C43 41.3(5) . . ?
C39 Fe2 C43 126.4(5) . . ?
C37 Fe2 C40 111.6(6) . . ?
C38 Fe2 C40 128.5(5) . . ?
C35 Fe2 C40 150.2(6) . . ?
C36 Fe2 C40 123.6(6) . . ?
C44 Fe2 C40 33.5(5) . . ?
C39 Fe2 C40 163.8(6) . . ?
C43 Fe2 C40 62.3(6) . . ?
C37 Fe2 C41 126.8(6) . . ?
C38 Fe2 C41 109.1(6) . . ?
C35 Fe2 C41 161.0(5) . . ?
C36 Fe2 C41 165.1(5) . . ?
C44 Fe2 C41 67.7(6) . . ?
C39 Fe2 C41 123.5(6) . . ?
C43 Fe2 C41 66.4(6) . . ?
C40 Fe2 C41 43.8(6) . . ?
C37 Fe2 C42 161.6(5) . . ?
C38 Fe2 C42 124.8(5) . . ?
C35 Fe2 C42 125.3(5) . . ?
C36 Fe2 C42 153.5(5) . . ?
C44 Fe2 C42 68.0(5) . . ?
C39 Fe2 C42 111.2(5) . . ?
C43 Fe2 C42 40.2(5) . . ?
C40 Fe2 C42 65.6(5) . . ?
C41 Fe2 C42 38.0(5) . . ?
C49 P1 C45 105.1(5) . . ?
C49 P1 C53 102.5(4) . . ?
C45 P1 C53 107.1(5) . . ?
C49 P1 Pt1 113.0(3) . . ?
C45 P1 Pt1 120.0(4) . . ?
C53 P1 Pt1 107.8(3) . . ?
C65 P2 C61 100.7(5) . . ?
C65 P2 C57 113.3(6) . . ?
C61 P2 C57 102.7(5) . . ?
C65 P2 Pt1 108.6(5) . . ?
C61 P2 Pt1 117.4(4) . . ?
C57 P2 Pt1 113.5(4) . . ?
C23 Pt1 C22 178.3(6) . . ?
C23 Pt1 P2 93.5(4) . . ?
C22 Pt1 P2 86.2(3) . . ?
C23 Pt1 P1 86.9(4) . . ?
C22 Pt1 P1 93.4(3) . . ?
P2 Pt1 P1 179.42(15) . . ?
C16 S1 C13 94.8(5) . . ?
C20 S2 C17 87.0(5) . . ?
C28 S3 C25 93.5(5) . . ?
C32 S4 C29 95.1(6) . . ?

loop_
_geom_bond_atom_site_label_1
_geom_bond_atom_site_label_2
_geom_bond_distance
_geom_bond_site_symmetry_2
_geom_bond_publ_flag
C1 C2 1.268(17) . ?
C1 C5 1.406(18) . ?
C1 Fe1 2.019(11) . ?
C2 C3 1.72(2) . ?
C2 Fe1 2.032(14) . ?
C3 C4 1.252(19) . ?
C3 Fe1 2.002(17) . ?
C4 C5 1.369(17) . ?
C4 Fe1 2.013(13) . ?
C5 Fe1 2.009(13) . ?
C6 C7 1.318(16) . ?
C6 C10 1.666(15) . ?
C6 Fe1 2.085(13) . ?
C7 C8 1.386(17) . ?
C7 Fe1 2.137(11) . ?
C8 C9 1.472(17) . ?
C8 Fe1 2.104(12) . ?
C9 C10 1.335(18) . ?
C9 Fe1 1.940(16) . ?
C10 C11 1.399(13) . ?
C10 Fe1 2.094(10) . ?
C11 C12 1.188(16) . ?
C12 C13 1.473(15) . ?
C13 C14 1.152(16) . ?
C13 S1 1.817(9) . ?
C14 C15 1.477(19) . ?
C15 C16 1.425(18) . ?
C16 C17 1.536(16) . ?
C16 S1 1.593(11) . ?
C17 C18 1.110(15) . ?
C17 S2 1.844(11) . ?
C18 C19 1.399(13) . ?
C19 C20 1.385(12) . ?
C20 C21 1.444(14) . ?
C20 S2 1.680(9) . ?
C21 C22 1.150(15) . ?
C22 Pt1 2.072(11) . ?
C23 C24 1.300(15) . ?
C23 Pt1 1.915(11) . ?
C24 C25 1.508(16) . ?
C25 C26 1.294(17) . ?
C25 S3 1.907(14) . ?
C26 C27 1.433(16) . ?
C27 C28 1.558(15) . ?
C28 C29 1.423(13) . ?
C28 S3 1.663(9) . ?
C29 C30 1.327(15) . ?
C29 S4 1.793(10) . ?
C30 C31 1.370(14) . ?
C31 C32 1.590(18) . ?
C32 C33 1.427(17) . ?
C32 S4 1.545(16) . ?
C33 C34 1.236(15) . ?
C34 C35 1.475(16) . ?
C35 C36 1.170(15) . ?
C35 C39 1.556(18) . ?
C35 Fe2 1.984(13) . ?
C36 C37 1.466(17) . ?
C36 Fe2 2.018(12) . ?
C37 C38 1.356(16) . ?
C37 Fe2 1.875(11) . ?
C38 C39 1.341(15) . ?
C38 Fe2 1.962(11) . ?
C39 Fe2 2.053(13) . ?
C40 C44 1.190(18) . ?
C40 C41 1.56(2) . ?
C40 Fe2 2.088(16) . ?
C41 C42 1.361(19) . ?
C41 Fe2 2.092(16) . ?
C42 C43 1.434(19) . ?
C42 Fe2 2.094(12) . ?
C43 C44 1.452(17) . ?
C43 Fe2 2.076(13) . ?
C44 Fe2 2.043(13) . ?
C45 C46 1.554(12) . ?
C45 P1 1.831(10) . ?
C46 C47 1.552(11) . ?
C47 C48 1.487(12) . ?
C49 C50 1.553(15) . ?
C49 P1 1.800(9) . ?
C50 C51 1.578(13) . ?
C51 C52 1.389(14) . ?
C53 C54 1.542(10) . ?
C53 P1 1.852(9) . ?
C54 C55 1.536(13) . ?
C55 C56 1.530(13) . ?
C57 C58 1.532(12) . ?
C57 P2 1.940(13) . ?
C58 C59 1.657(13) . ?
C59 C60 1.560(16) . ?
C61 C62 1.512(11) . ?
C61 P2 1.810(9) . ?
C62 C63 1.550(11) . ?
C63 C64 1.521(12) . ?
C65 C66 1.549(14) . ?
C65 P2 1.761(14) . ?
C66 C67 1.527(13) . ?
C67 C68 1.570(13) . ?
P1 Pt1 2.325(3) . ?
P2 Pt1 2.282(4) . ?
